data_7203005
loop_
_publ_author_name
'Wang, Su-Na'
'Sun, Ran'
'Wang, Xiao-Shi'
'Li, Yi-Zhi'
'Pan, Yi'
'Bai, Junfeng'
'Scheer, Manfred'
'You, Xiao-Zeng'

_publ_section_title
;
 Versatile lanthanide coordination assemblies due to the synergistic
 effect of lanthanide contraction and flexibility of a flexible
 tricarboxylate ligand
;
_journal_issue 11
_journal_name_full CrystEngComm
_journal_page_first 1051
_journal_paper_doi 10.1039/b708104a
_journal_volume 9
_journal_year 2007
_chemical_formula_moiety 'C9 H10 N3 O8 S3 Tb, 2(H2 O)'
_chemical_formula_sum 'C9 H14 N3 O10 S3 Tb'
_chemical_formula_weight 579.33
_chemical_name_systematic
;
?
;
_space_group_IT_number 2
_symmetry_cell_setting triclinic
_symmetry_space_group_name_Hall '-P 1'
_symmetry_space_group_name_H-M 'P -1'
_atom_sites_solution_hydrogens geom
_atom_sites_solution_primary direct
_atom_sites_solution_secondary difmap
_audit_creation_method SHELXL-97
_cell_angle_alpha 98.850(4)
_cell_angle_beta 99.386(5)
_cell_angle_gamma 96.468(4)
_cell_formula_units_Z 2
_cell_length_a 8.442(3)
_cell_length_b 8.996(3)
_cell_length_c 11.700(4)
_cell_measurement_reflns_used 3126
_cell_measurement_temperature 298(2)
_cell_measurement_theta_max 28.00
_cell_measurement_theta_min 2.32
_cell_volume 857.5(5)
_computing_cell_refinement SMART
_computing_data_collection 'SMART (Bruker, 2000)'
_computing_data_reduction 'SAINT (Bruker, 2000)'
_computing_molecular_graphics SHELXTL
_computing_publication_material SHELXTL
_computing_structure_refinement SHELXTL
_computing_structure_solution 'SHELXTL (Bruker, 2000)'
_diffrn_ambient_temperature 298(2)
_diffrn_measured_fraction_theta_full 0.976
_diffrn_measured_fraction_theta_max 0.976
_diffrn_measurement_device_type 'Bruker Smart Aepex CCD area detector'
_diffrn_measurement_method 'phi and omega scans'
_diffrn_radiation_monochromator graphite
_diffrn_radiation_source 'fine-focus sealed tube'
_diffrn_radiation_type MoK\a
_diffrn_radiation_wavelength 0.71073
_diffrn_reflns_av_R_equivalents 0.0289
_diffrn_reflns_av_sigmaI/netI 0.0538
_diffrn_reflns_limit_h_max 10
_diffrn_reflns_limit_h_min -7
_diffrn_reflns_limit_k_max 10
_diffrn_reflns_limit_k_min -10
_diffrn_reflns_limit_l_max 13
_diffrn_reflns_limit_l_min -12
_diffrn_reflns_number 4272
_diffrn_reflns_theta_full 25.00
_diffrn_reflns_theta_max 24.99
_diffrn_reflns_theta_min 2.31
_exptl_absorpt_coefficient_mu 4.546
_exptl_absorpt_correction_T_max 0.35
_exptl_absorpt_correction_T_min 0.25
_exptl_absorpt_correction_type multi-scan
_exptl_absorpt_process_details 'SADABS, Brucker(2000)'
_exptl_crystal_colour 'light yellow'
_exptl_crystal_density_diffrn 2.244
_exptl_crystal_density_method 'not measured'
_exptl_crystal_description block
_exptl_crystal_F_000 564
_exptl_crystal_size_max 0.31
_exptl_crystal_size_mid 0.27
_exptl_crystal_size_min 0.23
_refine_diff_density_max 1.643
_refine_diff_density_min -2.444
_refine_diff_density_rms 0.201
_refine_ls_extinction_method none
_refine_ls_goodness_of_fit_ref 1.012
_refine_ls_hydrogen_treatment constr
_refine_ls_matrix_type full
_refine_ls_number_parameters 235
_refine_ls_number_reflns 2943
_refine_ls_number_restraints 0
_refine_ls_restrained_S_all 1.012
_refine_ls_R_factor_all 0.0448
_refine_ls_R_factor_gt 0.0380
_refine_ls_shift/su_max 0.001
_refine_ls_shift/su_mean 0.000
_refine_ls_structure_factor_coef Fsqd
_refine_ls_weighting_details 'calc w=1/[\s^2^(Fo^2^)+(0.0634P)^2^+0.2007P] where P=(Fo^2^+2Fc^2^)/3'
_refine_ls_weighting_scheme calc
_refine_ls_wR_factor_gt 0.0944
_refine_ls_wR_factor_ref 0.0973
_reflns_number_gt 2606
_reflns_number_total 2943
_reflns_threshold_expression >2sigma(I)
_cod_data_source_file b708104a.txt
_cod_data_source_block 051216c
_cod_depositor_comments
;
The following automatic conversions were performed:
'_symmetry_cell_setting' value 'Triclinic' changed to 'triclinic'
according to '/home/saulius/struct/CIF-dictionaries/cif_core.dic'
dictionary named 'cif_core.dic' version 2.4.1 from 2010-06-29.

Automatic conversion script
Id: cif_fix_enum 1527 2010-12-29 10:47:43Z saulius 
;
_cod_database_code 7203005

loop_
_symmetry_equiv_pos_as_xyz
'x, y, z'
'-x, -y, -z'

loop_
_atom_site_label
_atom_site_type_symbol
_atom_site_fract_x
_atom_site_fract_y
_atom_site_fract_z
_atom_site_U_iso_or_equiv
_atom_site_adp_type
_atom_site_occupancy
_atom_site_symmetry_multiplicity
_atom_site_calc_flag
_atom_site_refinement_flags
_atom_site_disorder_assembly
_atom_site_disorder_group
Tb1 Tb 0.52808(4) 1.16962(3) 0.41400(2) 0.01738(13) Uani 1 1 d . . .
C1 C -0.0179(8) 0.5953(7) 0.2227(5) 0.0205(14) Uani 1 1 d . . .
C2 C 0.1965(8) 0.5324(7) 0.1467(5) 0.0197(13) Uani 1 1 d . . .
C3 C -0.0302(8) 0.3621(7) 0.1201(6) 0.0237(15) Uani 1 1 d . . .
C4 C 0.0061(9) 0.9016(7) 0.3146(6) 0.0277(15) Uani 1 1 d . . .
H4A H 0.0184 0.9130 0.2353 0.041 Uiso 1 1 calc R . .
H4B H -0.0535 0.9813 0.3431 0.041 Uiso 1 1 calc R . .
C5 C 0.1732(8) 0.9310(7) 0.3899(6) 0.0220(14) Uani 1 1 d . . .
C6 C 0.4582(8) 0.7563(7) 0.2046(6) 0.0213(14) Uani 1 1 d . . .
H6A H 0.5556 0.7983 0.1801 0.032 Uiso 1 1 calc R . .
H6B H 0.3741 0.8171 0.1826 0.032 Uiso 1 1 calc R . .
C7 C 0.4917(7) 0.7716(7) 0.3379(5) 0.0156(12) Uani 1 1 d . . .
C8 C -0.3233(9) 0.1780(8) 0.0809(6) 0.0234(14) Uani 1 1 d . . .
H8A H -0.3504 0.2777 0.0708 0.035 Uiso 1 1 calc R . .
H8B H -0.3915 0.1048 0.0175 0.035 Uiso 1 1 calc R . .
C9 C -0.3680(8) 0.1455(7) 0.1960(5) 0.0193(14) Uani 1 1 d . . .
N1 N 0.1320(7) 0.6408(6) 0.2090(5) 0.0232(12) Uani 1 1 d . . .
N2 N 0.1198(7) 0.3917(6) 0.0970(5) 0.0263(13) Uani 1 1 d . . .
N3 N -0.1049(7) 0.4581(6) 0.1833(5) 0.0237(12) Uani 1 1 d . . .
O1 O 0.2611(6) 1.0463(5) 0.3727(4) 0.0317(12) Uani 1 1 d . . .
O2 O 0.2160(6) 0.8474(5) 0.4634(4) 0.0228(10) Uani 1 1 d . . .
O3 O 0.5379(6) 0.9050(5) 0.3972(4) 0.0218(10) Uani 1 1 d . . .
O4 O 0.4730(6) 0.6614(5) 0.3902(4) 0.0249(10) Uani 1 1 d . . .
O5 O -0.2645(6) 0.1395(5) 0.2845(4) 0.0237(10) Uani 1 1 d . . .
O6 O -0.5183(6) 0.1300(6) 0.2009(4) 0.0292(11) Uani 1 1 d . . .
O1W O 0.6792(7) 1.4131(5) 0.4058(5) 0.0361(12) Uani 1 1 d . . .
H1WB H 0.7775 1.4213 0.4409 0.043 Uiso 1 1 d R . .
H1WC H 0.6301 1.4798 0.4400 0.043 Uiso 1 1 d R . .
O2W O 0.3385(6) 1.3497(5) 0.3744(4) 0.0308(11) Uani 1 1 d . . .
H2WA H 0.2366 1.3528 0.3643 0.037 Uiso 1 1 d R . .
H2WC H 0.3756 1.3794 0.3173 0.037 Uiso 1 1 d R . .
O3W O 0.2911(7) 0.1644(7) -0.0200(5) 0.0438(14) Uani 1 1 d . . .
H3WA H 0.2031 0.1566 0.0066 0.053 Uiso 1 1 d R . .
H3WC H 0.3716 0.1808 0.0372 0.053 Uiso 1 1 d R . .
O4W O 0.0179(7) 0.3286(7) 0.4046(5) 0.0440(14) Uani 1 1 d . . .
H4WA H -0.0365 0.2525 0.3562 0.053 Uiso 1 1 d R . .
H4WC H 0.0308 0.3090 0.4741 0.053 Uiso 1 1 d R . .
S2 S 0.3964(2) 0.56541(19) 0.12528(14) 0.0244(4) Uani 1 1 d . . .
S1 S -0.1185(2) 0.72291(18) 0.30508(15) 0.0255(4) Uani 1 1 d . . .
S3 S -0.1162(2) 0.17337(19) 0.06396(15) 0.0278(4) Uani 1 1 d . . .

loop_
_atom_site_aniso_label
_atom_site_aniso_U_11
_atom_site_aniso_U_22
_atom_site_aniso_U_33
_atom_site_aniso_U_23
_atom_site_aniso_U_13
_atom_site_aniso_U_12
Tb1 0.0156(2) 0.01700(18) 0.02157(19) 0.00637(12) 0.00543(12) 0.00413(12)
C1 0.014(3) 0.028(3) 0.022(3) 0.008(3) 0.003(3) 0.007(3)
C2 0.014(3) 0.029(3) 0.014(3) 0.001(2) -0.001(2) 0.003(3)
C3 0.021(4) 0.026(3) 0.023(3) 0.005(3) 0.005(3) -0.004(3)
C4 0.022(4) 0.022(3) 0.038(4) 0.006(3) -0.001(3) 0.006(3)
C5 0.021(4) 0.023(3) 0.025(3) 0.007(3) 0.009(3) 0.007(3)
C6 0.010(3) 0.025(3) 0.029(3) 0.006(3) 0.006(3) 0.002(3)
C7 0.009(3) 0.019(3) 0.021(3) 0.002(2) 0.006(2) 0.007(2)
C8 0.022(4) 0.025(3) 0.023(3) 0.005(3) 0.004(3) 0.000(3)
C9 0.021(4) 0.017(3) 0.019(3) -0.001(2) 0.006(3) 0.001(3)
N1 0.019(3) 0.025(3) 0.026(3) 0.002(2) 0.004(2) 0.003(2)
N2 0.020(3) 0.029(3) 0.029(3) 0.000(2) 0.007(2) 0.004(3)
N3 0.020(3) 0.023(3) 0.030(3) 0.006(2) 0.006(2) 0.004(2)
O1 0.015(3) 0.034(3) 0.047(3) 0.019(2) 0.000(2) -0.001(2)
O2 0.020(3) 0.023(2) 0.026(2) 0.0081(19) 0.0031(19) 0.0006(19)
O3 0.019(3) 0.023(2) 0.024(2) 0.0044(18) 0.0074(19) 0.0022(19)
O4 0.032(3) 0.018(2) 0.028(2) 0.0088(19) 0.008(2) 0.006(2)
O5 0.022(3) 0.031(2) 0.020(2) 0.0054(19) 0.004(2) 0.008(2)
O6 0.015(3) 0.046(3) 0.029(3) 0.014(2) 0.005(2) 0.003(2)
O1W 0.030(3) 0.029(3) 0.056(3) 0.010(2) 0.019(3) 0.012(2)
O2W 0.021(3) 0.030(3) 0.046(3) 0.016(2) 0.004(2) 0.011(2)
O3W 0.034(3) 0.061(4) 0.041(3) 0.007(3) 0.012(3) 0.020(3)
O4W 0.034(3) 0.056(4) 0.040(3) 0.014(3) 0.001(3) -0.002(3)
S2 0.0193(9) 0.0274(8) 0.0259(9) -0.0016(7) 0.0092(7) 0.0021(7)
S1 0.0145(9) 0.0246(8) 0.0378(10) 0.0025(7) 0.0077(7) 0.0046(7)
S3 0.0253(10) 0.0251(8) 0.0322(9) -0.0011(7) 0.0118(7) -0.0013(7)

loop_
_atom_type_symbol
_atom_type_description
_atom_type_scat_dispersion_real
_atom_type_scat_dispersion_imag
_atom_type_scat_source
C C 0.0033 0.0016 'International Tables Vol C Tables 4.2.6.8 and 6.1.1.4'
H H 0.0000 0.0000 'International Tables Vol C Tables 4.2.6.8 and 6.1.1.4'
O O 0.0106 0.0060 'International Tables Vol C Tables 4.2.6.8 and 6.1.1.4'
Tb Tb -0.1723 4.1537 'International Tables Vol C Tables 4.2.6.8 and 6.1.1.4'
S S 0.1246 0.1234 'International Tables Vol C Tables 4.2.6.8 and 6.1.1.4'
N N 0.0061 0.0033 'International Tables Vol C Tables 4.2.6.8 and 6.1.1.4'

loop_
_geom_angle_atom_site_label_1
_geom_angle_atom_site_label_2
_geom_angle_atom_site_label_3
_geom_angle
_geom_angle_site_symmetry_1
_geom_angle_site_symmetry_3
_geom_angle_publ_flag
O1 Tb1 O3 72.37(17) . . ?
O1 Tb1 O6 80.42(17) . 1_665 ?
O3 Tb1 O6 87.00(16) . 1_665 ?
O1 Tb1 O2 138.31(15) . 2_676 ?
O3 Tb1 O2 75.76(15) . 2_676 ?
O6 Tb1 O2 124.13(16) 1_665 2_676 ?
O1 Tb1 O1W 139.67(18) . . ?
O3 Tb1 O1W 144.57(16) . . ?
O6 Tb1 O1W 85.56(17) 1_665 . ?
O2 Tb1 O1W 80.03(17) 2_676 . ?
O1 Tb1 O2W 69.60(17) . . ?
O3 Tb1 O2W 141.09(16) . . ?
O6 Tb1 O2W 79.02(17) 1_665 . ?
O2 Tb1 O2W 141.27(16) 2_676 . ?
O1W Tb1 O2W 70.68(17) . . ?
O1 Tb1 O5 126.24(17) . 1_665 ?
O3 Tb1 O5 79.58(15) . 1_665 ?
O6 Tb1 O5 52.77(15) 1_665 1_665 ?
O2 Tb1 O5 71.81(15) 2_676 1_665 ?
O1W Tb1 O5 68.42(16) . 1_665 ?
O2W Tb1 O5 117.34(16) . 1_665 ?
O1 Tb1 O3 72.42(16) . 2_676 ?
O3 Tb1 O3 73.40(16) . 2_676 ?
O6 Tb1 O3 150.17(16) 1_665 2_676 ?
O2 Tb1 O3 73.22(15) 2_676 2_676 ?
O1W Tb1 O3 123.31(16) . 2_676 ?
O2W Tb1 O3 102.15(16) . 2_676 ?
O5 Tb1 O3 139.93(15) 1_665 2_676 ?
O1 Tb1 O4 100.08(17) . 2_676 ?
O3 Tb1 O4 122.36(14) . 2_676 ?
O6 Tb1 O4 149.65(16) 1_665 2_676 ?
O2 Tb1 O4 75.23(16) 2_676 2_676 ?
O1W Tb1 O4 74.48(15) . 2_676 ?
O2W Tb1 O4 72.95(16) . 2_676 ?
O5 Tb1 O4 133.59(16) 1_665 2_676 ?
O3 Tb1 O4 50.91(13) 2_676 2_676 ?
O1 Tb1 C9 105.61(18) . 1_665 ?
O3 Tb1 C9 86.15(16) . 1_665 ?
O6 Tb1 C9 26.80(18) 1_665 1_665 ?
O2 Tb1 C9 98.26(18) 2_676 1_665 ?
O1W Tb1 C9 72.09(17) . 1_665 ?
O2W Tb1 C9 96.27(18) . 1_665 ?
O5 Tb1 C9 26.45(18) 1_665 1_665 ?
O3 Tb1 C9 159.15(16) 2_676 1_665 ?
O4 Tb1 C9 146.57(16) 2_676 1_665 ?
O1 Tb1 C7 89.24(18) . 2_676 ?
O3 Tb1 C7 97.17(15) . 2_676 ?
O6 Tb1 C7 167.15(17) 1_665 2_676 ?
O2 Tb1 C7 68.72(16) 2_676 2_676 ?
O1W Tb1 C7 97.68(17) . 2_676 ?
O2W Tb1 C7 90.28(17) . 2_676 ?
O5 Tb1 C7 139.89(16) 1_665 2_676 ?
O3 Tb1 C7 25.97(16) 2_676 2_676 ?
O4 Tb1 C7 25.47(15) 2_676 2_676 ?
C9 Tb1 C7 165.07(19) 1_665 2_676 ?
O1 Tb1 Tb1 67.84(12) . 2_676 ?
O3 Tb1 Tb1 38.11(10) . 2_676 ?
O6 Tb1 Tb1 121.81(12) 1_665 2_676 ?
O2 Tb1 Tb1 70.48(10) 2_676 2_676 ?
O1W Tb1 Tb1 147.66(13) . 2_676 ?
O2W Tb1 Tb1 127.20(12) . 2_676 ?
O5 Tb1 Tb1 112.57(10) 1_665 2_676 ?
O3 Tb1 Tb1 35.29(10) 2_676 2_676 ?
O4 Tb1 Tb1 85.22(10) 2_676 2_676 ?
C9 Tb1 Tb1 124.15(12) 1_665 2_676 ?
C7 Tb1 Tb1 59.75(12) 2_676 2_676 ?
N1 C1 N3 127.3(6) . . ?
N1 C1 S1 119.1(5) . . ?
N3 C1 S1 113.6(5) . . ?
N1 C2 N2 125.5(6) . . ?
N1 C2 S2 120.7(5) . . ?
N2 C2 S2 113.8(5) . . ?
N3 C3 N2 125.9(6) . . ?
N3 C3 S3 122.3(5) . . ?
N2 C3 S3 111.7(5) . . ?
C5 C4 S1 119.2(5) . . ?
C5 C4 H4A 107.5 . . ?
S1 C4 H4A 107.5 . . ?
C5 C4 H4B 107.5 . . ?
S1 C4 H4B 107.5 . . ?
H4A C4 H4B 107.0 . . ?
O2 C5 O1 124.9(6) . . ?
O2 C5 C4 121.5(6) . . ?
O1 C5 C4 113.6(6) . . ?
C7 C6 S2 115.1(4) . . ?
C7 C6 H6A 108.5 . . ?
S2 C6 H6A 108.5 . . ?
C7 C6 H6B 108.5 . . ?
S2 C6 H6B 108.5 . . ?
H6A C6 H6B 107.5 . . ?
O4 C7 O3 119.7(5) . . ?
O4 C7 C6 123.3(5) . . ?
O3 C7 C6 117.0(5) . . ?
O4 C7 Tb1 61.1(3) . 2_676 ?
O3 C7 Tb1 60.5(3) . 2_676 ?
C6 C7 Tb1 164.6(4) . 2_676 ?
C9 C8 S3 117.4(5) . . ?
C9 C8 H8A 107.9 . . ?
S3 C8 H8A 107.9 . . ?
C9 C8 H8B 107.9 . . ?
S3 C8 H8B 107.9 . . ?
H8A C8 H8B 107.2 . . ?
O5 C9 O6 120.4(6) . . ?
O5 C9 C8 123.0(6) . . ?
O6 C9 C8 116.5(6) . . ?
O5 C9 Tb1 62.9(3) . 1_445 ?
O6 C9 Tb1 59.2(3) . 1_445 ?
C8 C9 Tb1 163.8(4) . 1_445 ?
C1 N1 C2 113.4(6) . . ?
C3 N2 C2 114.0(6) . . ?
C3 N3 C1 113.8(6) . . ?
C5 O1 Tb1 142.3(4) . . ?
C5 O2 Tb1 133.8(4) . 2_676 ?
C7 O3 Tb1 148.5(4) . . ?
C7 O3 Tb1 93.6(3) . 2_676 ?
Tb1 O3 Tb1 106.60(16) . 2_676 ?
C7 O4 Tb1 93.4(3) . 2_676 ?
C9 O5 Tb1 90.7(4) . 1_445 ?
C9 O6 Tb1 94.0(4) . 1_445 ?
Tb1 O1W H1WB 111.3 . . ?
Tb1 O1W H1WC 105.3 . . ?
H1WB O1W H1WC 110.6 . . ?
Tb1 O2W H2WA 139.0 . . ?
Tb1 O2W H2WC 97.4 . . ?
H2WA O2W H2WC 109.3 . . ?
H3WA O3W H3WC 109.5 . . ?
H4WA O4W H4WC 110.1 . . ?
C2 S2 C6 101.1(3) . . ?
C1 S1 C4 102.2(3) . . ?
C3 S3 C8 101.6(3) . . ?

loop_
_geom_bond_atom_site_label_1
_geom_bond_atom_site_label_2
_geom_bond_distance
_geom_bond_site_symmetry_2
_geom_bond_publ_flag
Tb1 O1 2.337(5) . ?
Tb1 O3 2.370(4) . ?
Tb1 O6 2.423(5) 1_665 ?
Tb1 O2 2.424(5) 2_676 ?
Tb1 O1W 2.431(5) . ?
Tb1 O2W 2.444(5) . ?
Tb1 O5 2.506(5) 1_665 ?
Tb1 O3 2.532(4) 2_676 ?
Tb1 O4 2.548(4) 2_676 ?
Tb1 C9 2.815(6) 1_665 ?
Tb1 C7 2.905(6) 2_676 ?
Tb1 Tb1 3.9320(11) 2_676 ?
C1 N1 1.328(9) . ?
C1 N3 1.337(9) . ?
C1 S1 1.764(6) . ?
C2 N1 1.345(8) . ?
C2 N2 1.351(9) . ?
C2 S2 1.745(7) . ?
C3 N3 1.330(9) . ?
C3 N2 1.344(9) . ?
C3 S3 1.751(7) . ?
C4 C5 1.508(10) . ?
C4 S1 1.796(7) . ?
C4 H4A 0.9700 . ?
C4 H4B 0.9700 . ?
C5 O2 1.263(8) . ?
C5 O1 1.268(8) . ?
C6 C7 1.520(9) . ?
C6 S2 1.798(6) . ?
C6 H6A 0.9700 . ?
C6 H6B 0.9700 . ?
C7 O4 1.251(7) . ?
C7 O3 1.275(7) . ?
C7 Tb1 2.905(6) 2_676 ?
C8 C9 1.517(8) . ?
C8 S3 1.796(7) . ?
C8 H8A 0.9700 . ?
C8 H8B 0.9700 . ?
C9 O5 1.254(8) . ?
C9 O6 1.273(8) . ?
C9 Tb1 2.815(6) 1_445 ?
O2 Tb1 2.424(5) 2_676 ?
O3 Tb1 2.532(4) 2_676 ?
O4 Tb1 2.548(4) 2_676 ?
O5 Tb1 2.506(4) 1_445 ?
O6 Tb1 2.423(5) 1_445 ?
O1W H1WB 0.8539 . ?
O1W H1WC 0.8532 . ?
O2W H2WA 0.8532 . ?
O2W H2WC 0.8479 . ?
O3W H3WA 0.8505 . ?
O3W H3WC 0.8546 . ?
O4W H4WA 0.8517 . ?
O4W H4WC 0.8508 . ?

loop_
_geom_hbond_atom_site_label_D
_geom_hbond_atom_site_label_H
_geom_hbond_atom_site_label_A
_geom_hbond_distance_DH
_geom_hbond_distance_HA
_geom_hbond_distance_DA
_geom_hbond_angle_DHA
_geom_hbond_site_symmetry_A
O3W H3WA N2 0.85 2.44 2.932(8) 117.1 .
O4W H4WA O5 0.85 2.05 2.794(7) 145.3 .
O1W H1WC O2W 0.85 2.41 3.114(7) 139.5 2_686
O4W H4WC S1 0.85 2.64 3.480(6) 170.3 2_566
O1W H1WB O4W 0.85 2.36 3.042(8) 137.7 1_665
O3W H3WC O6 0.85 2.13 2.892(7) 148.8 1_655
O2W H2WA O4W 0.85 1.98 2.775(8) 155.7 1_565
O1W H1WC O4 0.85 2.30 2.991(7) 138.1 1_565
